data_4311481
loop_
_publ_author_name
'Jun-Ling Song'
'Chong Lei'
'Jiang-Gao Mao'

_publ_contact_author_address
;
     Fujian Institute of Research  
        on the Structure of Matter,
        Chinese Academy of Sciences,
        Fuzhou, Fujian 350002, 
    P.R.China
;
_publ_contact_author_email mjg@ms.fjirsm.ac.cn
_publ_contact_author_fax 0086-0591-3714946
_publ_contact_author_name 'Dr. Jiang-Gao Mao'
_publ_contact_author_phone 0086-0591-3704836
_publ_section_title
;
 Syntheses, Crystal Structures, and Luminescent Properties of Novel
 Layered Lanthanide Sulfonate-Phosphonates
;
_journal_name_full 'Inorganic Chemistry'
_journal_page_first 5630
_journal_page_last 5634
_journal_paper_doi 10.1021/ic049376u
_journal_volume 43
_journal_year 2004
_chemical_formula_moiety 'C12 H19 N O15 P Pr S'
_chemical_formula_sum 'C12 H19 N O15 P Pr S'
_chemical_formula_weight 621.22
_space_group_IT_number 2
_symmetry_cell_setting triclinic
_symmetry_space_group_name_Hall '-P 1'
_symmetry_space_group_name_H-M 'P -1'
_atom_sites_solution_hydrogens geom
_atom_sites_solution_primary direct
_atom_sites_solution_secondary difmap
_audit_creation_method SHELXL-97
_cell_angle_alpha 73.3390(10)
_cell_angle_beta 81.2610(10)
_cell_angle_gamma 77.0600(10)
_cell_formula_units_Z 2
_cell_length_a 7.66690(10)
_cell_length_b 11.4004(2)
_cell_length_c 12.012
_cell_measurement_temperature 293(2)
_cell_volume 975.96(2)
_computing_cell_refinement 'Smart CCD Software(Siemens, 1994)'
_computing_data_collection 'Smart CCD Software(Siemens, 1994)'
_computing_data_reduction 'Smart CCD Software(Siemens, 1994)'
_computing_molecular_graphics 'SHELXL-97 (Sheldrick, 1997)'
_computing_publication_material 'SHELXL-97 (Sheldrick, 1997)'
_computing_structure_refinement 'SHELXL-97 (Sheldrick, 1997)'
_computing_structure_solution 'SHELXS-97 (Sheldrick, 1990)'
_diffrn_ambient_temperature 293(2)
_diffrn_measured_fraction_theta_full 0.987
_diffrn_measured_fraction_theta_max 0.987
_diffrn_measurement_device_type 'Smart CCD'
_diffrn_measurement_method '\w scan'
_diffrn_radiation_monochromator graphite
_diffrn_radiation_source 'fine-focus sealed tube'
_diffrn_radiation_type MoK\a
_diffrn_radiation_wavelength 0.71073
_diffrn_reflns_av_R_equivalents 0.0649
_diffrn_reflns_av_sigmaI/netI 0.0563
_diffrn_reflns_limit_h_max 8
_diffrn_reflns_limit_h_min -9
_diffrn_reflns_limit_k_max 10
_diffrn_reflns_limit_k_min -13
_diffrn_reflns_limit_l_max 14
_diffrn_reflns_limit_l_min -12
_diffrn_reflns_number 5117
_diffrn_reflns_theta_full 25.08
_diffrn_reflns_theta_max 25.08
_diffrn_reflns_theta_min 1.78
_diffrn_standards_decay_% 0.9
_diffrn_standards_interval_count 0
_diffrn_standards_interval_time .
_diffrn_standards_number 0
_exptl_absorpt_coefficient_mu 2.766
_exptl_absorpt_correction_T_max 0.9776
_exptl_absorpt_correction_T_min 0.4889
_exptl_absorpt_correction_type PSI
_exptl_crystal_colour green
_exptl_crystal_density_diffrn 2.114
_exptl_crystal_density_method 'not measured'
_exptl_crystal_description brick
_exptl_crystal_F_000 616
_exptl_crystal_size_max 0.18
_exptl_crystal_size_mid 0.12
_exptl_crystal_size_min 0.10
_refine_diff_density_max 1.867
_refine_diff_density_min -2.306
_refine_diff_density_rms 0.225
_refine_ls_extinction_method none
_refine_ls_goodness_of_fit_ref 1.114
_refine_ls_hydrogen_treatment mixed
_refine_ls_matrix_type full
_refine_ls_number_parameters 280
_refine_ls_number_reflns 3422
_refine_ls_number_restraints 0
_refine_ls_restrained_S_all 1.114
_refine_ls_R_factor_all 0.0652
_refine_ls_R_factor_gt 0.0565
_refine_ls_shift/su_max 0.000
_refine_ls_shift/su_mean 0.000
_refine_ls_structure_factor_coef Fsqd
_refine_ls_weighting_details 'calc w=1/[\s^2^(Fo^2^)+(0.0436P)^2^+17.8581P] where P=(Fo^2^+2Fc^2^)/3'
_refine_ls_weighting_scheme calc
_refine_ls_wR_factor_gt 0.1335
_refine_ls_wR_factor_ref 0.1421
_reflns_number_gt 3094
_reflns_number_total 3422
_reflns_threshold_expression >2sigma(I)
_cod_data_source_file ic049376usi20040513_120519.cif
_cod_data_source_block psi
_cod_original_cell_volume 975.92(2)
_cod_database_code 4311481

loop_
_symmetry_equiv_pos_as_xyz
'x, y, z'
'-x, -y, -z'

loop_
_atom_site_label
_atom_site_type_symbol
_atom_site_fract_x
_atom_site_fract_y
_atom_site_fract_z
_atom_site_U_iso_or_equiv
_atom_site_adp_type
_atom_site_occupancy
_atom_site_symmetry_multiplicity
_atom_site_calc_flag
_atom_site_refinement_flags
_atom_site_disorder_assembly
_atom_site_disorder_group
Pr1 Pr 0.55570(7) 0.29979(4) 0.56381(4) 0.01694(18) Uani 1 1 d . . .
P1 P -0.4182(3) 0.5126(2) 0.72921(18) 0.0160(5) Uani 1 1 d . . .
S1 S 0.0908(3) -0.0702(2) 1.26061(18) 0.0196(5) Uani 1 1 d . . .
N1 N -0.0916(9) 0.5846(7) 0.7329(6) 0.0194(15) Uani 1 1 d . . .
H01A H -0.1362 0.6527 0.6766 0.023 Uiso 1 1 calc R . .
C1 C -0.2475(12) 0.5345(9) 0.8080(8) 0.0230(19) Uani 1 1 d . . .
H1A H -0.3044 0.5911 0.8555 0.028 Uiso 1 1 calc R . .
H1B H -0.2016 0.4550 0.8606 0.028 Uiso 1 1 calc R . .
C2 C 0.0276(13) 0.4922(9) 0.6739(8) 0.026(2) Uani 1 1 d . . .
H2A H -0.0448 0.4603 0.6341 0.032 Uiso 1 1 calc R . .
H2B H 0.0866 0.4226 0.7322 0.032 Uiso 1 1 calc R . .
C3 C 0.1689(13) 0.5520(9) 0.5863(8) 0.024(2) Uani 1 1 d . . .
C4 C 0.0148(14) 0.6258(11) 0.8047(10) 0.037(3) Uani 1 1 d . . .
H4A H -0.0624 0.6863 0.8404 0.055 Uiso 1 1 calc R . .
H4B H 0.1102 0.6622 0.7554 0.055 Uiso 1 1 calc R . .
H4C H 0.0647 0.5551 0.8642 0.055 Uiso 1 1 calc R . .
C11 C 0.1814(11) -0.0392(8) 1.1122(7) 0.0162(17) Uani 1 1 d . . .
C12 C 0.2244(13) -0.1382(8) 1.0596(8) 0.0221(19) Uani 1 1 d . . .
H12A H 0.2005 -0.2166 1.0998 0.027 Uiso 1 1 calc R . .
C13 C 0.3045(12) -0.1157(8) 0.9445(7) 0.0190(18) Uani 1 1 d . . .
C14 C 0.3370(12) 0.0019(8) 0.8844(7) 0.0192(18) Uani 1 1 d . . .
H14A H 0.3878 0.0157 0.8074 0.023 Uiso 1 1 calc R . .
C15 C 0.2950(12) 0.0992(8) 0.9371(7) 0.0197(18) Uani 1 1 d . . .
C16 C 0.2159(12) 0.0771(8) 1.0530(8) 0.0206(18) Uani 1 1 d . . .
H16A H 0.1868 0.1415 1.0897 0.025 Uiso 1 1 calc R . .
C17 C 0.3616(13) -0.2163(8) 0.8832(8) 0.023(2) Uani 1 1 d . . .
C18 C 0.3360(12) 0.2219(8) 0.8705(8) 0.0216(19) Uani 1 1 d . . .
O1 O 0.1342(10) 0.6667(6) 0.5418(6) 0.0349(17) Uani 1 1 d . . .
O2 O 0.3138(9) 0.4828(6) 0.5642(5) 0.0243(14) Uani 1 1 d . . .
O3 O 0.4539(12) -0.2023(7) 0.7918(6) 0.041(2) Uani 1 1 d . . .
O4 O 0.3062(10) -0.3215(6) 0.9374(6) 0.0333(16) Uani 1 1 d . . .
H4D H 0.3458 -0.3730 0.8997 0.050 Uiso 1 1 calc R . .
O5 O 0.3158(10) 0.3058(6) 0.9282(6) 0.0329(17) Uani 1 1 d . . .
O6 O 0.3822(10) 0.2426(6) 0.7646(5) 0.0294(15) Uani 1 1 d . . .
O7 O -0.0093(10) 0.0472(6) 1.2785(5) 0.0299(16) Uani 1 1 d . . .
O8 O 0.2497(9) -0.1136(6) 1.3268(6) 0.0269(14) Uani 1 1 d . . .
O9 O -0.0137(10) -0.1649(7) 1.2773(6) 0.0329(16) Uani 1 1 d . . .
O11 O -0.5763(8) 0.5034(6) 0.8254(5) 0.0199(13) Uani 1 1 d . . .
H11A H -0.5912 0.4310 0.8486 0.030 Uiso 1 1 calc R . .
O12 O -0.3484(8) 0.3923(5) 0.6937(5) 0.0198(13) Uani 1 1 d . . .
O13 O -0.4527(9) 0.6276(5) 0.6306(5) 0.0209(13) Uani 1 1 d . . .
O1W O 0.3193(12) 0.1810(8) 0.5723(6) 0.045(2) Uani 1 1 d . . .
O2W O 0.6713(12) 0.1402(8) 0.4389(7) 0.045(2) Uani 1 1 d . . .
O3W O 0.2402(12) 0.1568(7) 0.3643(7) 0.0440(19) Uani 1 1 d . . .

loop_
_atom_site_aniso_label
_atom_site_aniso_U_11
_atom_site_aniso_U_22
_atom_site_aniso_U_33
_atom_site_aniso_U_23
_atom_site_aniso_U_13
_atom_site_aniso_U_12
Pr1 0.0223(3) 0.0186(3) 0.0107(3) -0.00543(18) 0.00001(17) -0.00454(18)
P1 0.0206(11) 0.0180(10) 0.0115(10) -0.0061(8) -0.0011(8) -0.0053(9)
S1 0.0242(11) 0.0233(11) 0.0102(10) -0.0045(8) 0.0010(8) -0.0038(9)
N1 0.014(4) 0.026(4) 0.020(4) -0.007(3) 0.002(3) -0.007(3)
C1 0.021(5) 0.031(5) 0.017(4) -0.007(4) 0.000(4) -0.005(4)
C2 0.027(5) 0.028(5) 0.025(5) -0.009(4) 0.005(4) -0.009(4)
C3 0.026(5) 0.032(5) 0.018(4) -0.011(4) 0.001(4) -0.008(4)
C4 0.029(6) 0.057(7) 0.039(6) -0.029(5) -0.005(5) -0.015(5)
C11 0.016(4) 0.022(4) 0.010(4) -0.006(3) -0.003(3) -0.001(3)
C12 0.031(5) 0.017(4) 0.016(4) -0.003(3) 0.001(4) -0.002(4)
C13 0.020(4) 0.024(4) 0.014(4) -0.009(4) -0.002(3) -0.003(4)
C14 0.023(5) 0.027(5) 0.011(4) -0.009(3) -0.003(3) -0.005(4)
C15 0.023(5) 0.025(4) 0.013(4) -0.005(3) -0.006(3) -0.007(4)
C16 0.024(5) 0.022(4) 0.017(4) -0.010(4) 0.001(4) -0.004(4)
C17 0.034(5) 0.024(5) 0.017(5) -0.010(4) 0.002(4) -0.015(4)
C18 0.021(5) 0.021(4) 0.022(5) -0.001(4) -0.008(4) -0.004(4)
O1 0.033(4) 0.030(4) 0.035(4) -0.004(3) 0.005(3) -0.003(3)
O2 0.024(3) 0.036(4) 0.016(3) -0.016(3) -0.002(3) 0.000(3)
O3 0.061(5) 0.033(4) 0.030(4) -0.019(3) 0.023(4) -0.015(4)
O4 0.044(4) 0.031(4) 0.029(4) -0.019(3) 0.006(3) -0.010(3)
O5 0.052(5) 0.026(3) 0.027(4) -0.018(3) 0.006(3) -0.014(3)
O6 0.044(4) 0.035(4) 0.013(3) -0.011(3) 0.006(3) -0.014(3)
O7 0.040(4) 0.028(3) 0.015(3) -0.008(3) 0.008(3) 0.002(3)
O8 0.028(4) 0.033(4) 0.019(3) -0.006(3) -0.009(3) 0.000(3)
O9 0.033(4) 0.040(4) 0.029(4) -0.010(3) 0.011(3) -0.022(3)
O11 0.021(3) 0.023(3) 0.021(3) -0.011(3) 0.006(2) -0.012(3)
O12 0.028(3) 0.022(3) 0.014(3) -0.012(2) -0.005(2) -0.001(3)
O13 0.032(4) 0.020(3) 0.013(3) -0.004(2) -0.004(3) -0.008(3)
O1W 0.059(5) 0.071(6) 0.022(4) -0.021(4) 0.008(3) -0.044(5)
O2W 0.051(5) 0.050(5) 0.040(5) -0.030(4) -0.009(4) 0.004(4)
O3W 0.053(5) 0.046(5) 0.041(5) -0.020(4) -0.010(4) -0.009(4)

loop_
_atom_type_symbol
_atom_type_description
_atom_type_scat_dispersion_real
_atom_type_scat_dispersion_imag
_atom_type_scat_source
C C 0.0033 0.0016 'International Tables Vol C Tables 4.2.6.8 and 6.1.1.4'
H H 0.0000 0.0000 'International Tables Vol C Tables 4.2.6.8 and 6.1.1.4'
N N 0.0061 0.0033 'International Tables Vol C Tables 4.2.6.8 and 6.1.1.4'
O O 0.0106 0.0060 'International Tables Vol C Tables 4.2.6.8 and 6.1.1.4'
P P 0.1023 0.0942 'International Tables Vol C Tables 4.2.6.8 and 6.1.1.4'
S S 0.1246 0.1234 'International Tables Vol C Tables 4.2.6.8 and 6.1.1.4'
Pr Pr -0.2180 2.8214 'International Tables Vol C Tables 4.2.6.8 and 6.1.1.4'

loop_
_geom_angle_atom_site_label_1
_geom_angle_atom_site_label_2
_geom_angle_atom_site_label_3
_geom_angle
_geom_angle_site_symmetry_1
_geom_angle_site_symmetry_3
_geom_angle_publ_flag
O12 Pr1 O13 136.0(2) 1_655 2_566 ?
O12 Pr1 O8 81.6(2) 1_655 2_657 ?
O13 Pr1 O8 136.1(2) 2_566 2_657 ?
O12 Pr1 O2 77.8(2) 1_655 . ?
O13 Pr1 O2 73.2(2) 2_566 . ?
O8 Pr1 O2 149.2(2) 2_657 . ?
O12 Pr1 O1W 136.0(2) 1_655 . ?
O13 Pr1 O1W 75.2(2) 2_566 . ?
O8 Pr1 O1W 91.9(3) 2_657 . ?
O2 Pr1 O1W 87.4(3) . . ?
O12 Pr1 O6 70.2(2) 1_655 . ?
O13 Pr1 O6 130.8(2) 2_566 . ?
O8 Pr1 O6 75.7(2) 2_657 . ?
O2 Pr1 O6 75.9(2) . . ?
O1W Pr1 O6 66.0(2) . . ?
O12 Pr1 O1 80.6(2) 1_655 2_666 ?
O13 Pr1 O1 85.2(2) 2_566 2_666 ?
O8 Pr1 O1 79.3(2) 2_657 2_666 ?
O2 Pr1 O1 118.9(2) . 2_666 ?
O1W Pr1 O1 141.1(3) . 2_666 ?
O6 Pr1 O1 143.8(2) . 2_666 ?
O12 Pr1 O2W 142.2(2) 1_655 . ?
O13 Pr1 O2W 66.7(2) 2_566 . ?
O8 Pr1 O2W 69.4(2) 2_657 . ?
O2 Pr1 O2W 137.8(2) . . ?
O1W Pr1 O2W 70.6(3) . . ?
O6 Pr1 O2W 122.2(2) . . ?
O1 Pr1 O2W 70.8(3) 2_666 . ?
O12 Pr1 O2 70.06(19) 1_655 2_666 ?
O13 Pr1 O2 69.50(19) 2_566 2_666 ?
O8 Pr1 O2 122.4(2) 2_657 2_666 ?
O2 Pr1 O2 71.0(2) . 2_666 ?
O1W Pr1 O2 142.5(2) . 2_666 ?
O6 Pr1 O2 132.41(19) . 2_666 ?
O1 Pr1 O2 48.0(2) 2_666 2_666 ?
O2W Pr1 O2 105.2(2) . 2_666 ?
O12 Pr1 C3 75.6(2) 1_655 2_666 ?
O13 Pr1 C3 74.8(2) 2_566 2_666 ?
O8 Pr1 C3 101.5(2) 2_657 2_666 ?
O2 Pr1 C3 95.2(2) . 2_666 ?
O1W Pr1 C3 147.7(2) . 2_666 ?
O6 Pr1 C3 145.8(2) . 2_666 ?
O1 Pr1 C3 23.8(2) 2_666 2_666 ?
O2W Pr1 C3 86.6(3) . 2_666 ?
O2 Pr1 C3 24.3(2) 2_666 2_666 ?
O13 P1 O12 115.4(3) . . ?
O13 P1 O11 112.8(4) . . ?
O12 P1 O11 112.9(3) . . ?
O13 P1 C1 106.5(4) . . ?
O12 P1 C1 107.5(4) . . ?
O11 P1 C1 100.4(4) . . ?
O9 S1 O7 115.1(4) . . ?
O9 S1 O8 112.9(4) . . ?
O7 S1 O8 110.9(4) . . ?
O9 S1 C11 106.3(4) . . ?
O7 S1 C11 106.5(4) . . ?
O8 S1 C11 104.2(4) . . ?
C4 N1 C2 110.3(7) . . ?
C4 N1 C1 109.8(7) . . ?
C2 N1 C1 112.7(7) . . ?
N1 C1 P1 115.3(6) . . ?
N1 C2 C3 111.0(7) . . ?
O1 C3 O2 124.0(9) . . ?
O1 C3 C2 118.2(8) . . ?
O2 C3 C2 117.8(8) . . ?
O1 C3 Pr1 56.4(5) . 2_666 ?
O2 C3 Pr1 67.9(5) . 2_666 ?
C2 C3 Pr1 170.6(6) . 2_666 ?
C16 C11 C12 121.2(8) . . ?
C16 C11 S1 120.8(6) . . ?
C12 C11 S1 117.9(6) . . ?
C11 C12 C13 118.1(8) . . ?
C14 C13 C12 120.7(8) . . ?
C14 C13 C17 117.5(8) . . ?
C12 C13 C17 121.9(8) . . ?
C15 C14 C13 121.0(8) . . ?
C14 C15 C16 118.7(8) . . ?
C14 C15 C18 119.0(8) . . ?
C16 C15 C18 122.3(8) . . ?
C11 C16 C15 120.3(8) . . ?
O3 C17 O4 123.0(8) . . ?
O3 C17 C13 121.9(8) . . ?
O4 C17 C13 115.1(8) . . ?
O6 C18 O5 123.0(8) . . ?
O6 C18 C15 120.3(8) . . ?
O5 C18 C15 116.7(8) . . ?
C3 O1 Pr1 99.7(6) . 2_666 ?
C3 O2 Pr1 163.0(6) . . ?
C3 O2 Pr1 87.8(5) . 2_666 ?
Pr1 O2 Pr1 109.0(2) . 2_666 ?
C18 O6 Pr1 163.5(6) . . ?
S1 O8 Pr1 144.0(4) . 2_657 ?
P1 O12 Pr1 133.3(4) . 1_455 ?
P1 O13 Pr1 141.7(4) . 2_566 ?

loop_
_geom_bond_atom_site_label_1
_geom_bond_atom_site_label_2
_geom_bond_distance
_geom_bond_site_symmetry_2
_geom_bond_publ_flag
Pr1 O12 2.393(6) 1_655 ?
Pr1 O13 2.433(6) 2_566 ?
Pr1 O8 2.457(6) 2_657 ?
Pr1 O2 2.462(6) . ?
Pr1 O1W 2.469(7) . ?
Pr1 O6 2.554(6) . ?
Pr1 O1 2.573(7) 2_666 ?
Pr1 O2W 2.605(7) . ?
Pr1 O2 2.822(7) 2_666 ?
Pr1 C3 3.043(9) 2_666 ?
P1 O13 1.497(6) . ?
P1 O12 1.513(6) . ?
P1 O11 1.542(6) . ?
P1 C1 1.825(9) . ?
S1 O9 1.437(7) . ?
S1 O7 1.443(7) . ?
S1 O8 1.469(7) . ?
S1 C11 1.777(8) . ?
N1 C4 1.498(12) . ?
N1 C2 1.499(12) . ?
N1 C1 1.500(11) . ?
C2 C3 1.523(13) . ?
C3 O1 1.247(12) . ?
C3 O2 1.251(11) . ?
C3 Pr1 3.043(9) 2_666 ?
C11 C16 1.376(12) . ?
C11 C12 1.401(12) . ?
C12 C13 1.401(12) . ?
C13 C14 1.386(12) . ?
C13 C17 1.487(12) . ?
C14 C15 1.385(12) . ?
C15 C16 1.407(12) . ?
C15 C18 1.474(12) . ?
C17 O3 1.202(11) . ?
C17 O4 1.319(11) . ?
C18 O6 1.236(11) . ?
C18 O5 1.305(11) . ?
O1 Pr1 2.573(7) 2_666 ?
O2 Pr1 2.822(7) 2_666 ?
O8 Pr1 2.457(6) 2_657 ?
O12 Pr1 2.393(6) 1_455 ?
O13 Pr1 2.433(6) 2_566 ?
